data_9002033
loop_
_publ_author_name
'Yang, H.'
'Finger, L. W.'
'Conrad, P. G.'
'Prewitt, C. T.'
'Hazen, R. M.'

_publ_section_title
;A new pyroxene structure at high pressure: Single-crystal X-ray and Raman
 study of the Pbcn - P2_1cn phase transition in protopyroxene Sample at P =
 2.50 GPa, (Mg1.54Li.23Sc.23)Si2O6
;
_journal_name_full 'American Mineralogist'
_journal_page_first 245
_journal_page_last 256
_journal_volume 84
_journal_year 1999
_chemical_formula_sum 'Li0.23 Mg1.54 O6 Sc0.23 Si2'
_chemical_name_mineral Protopyroxene
_symmetry_space_group_name_H-M 'P 21 c n'
_cell_angle_alpha 90
_cell_angle_beta 90
_cell_angle_gamma 90
_cell_length_a 9.1167
_cell_length_b 8.7857
_cell_length_c 5.1837
_cell_formula_units_Z 4
_cell_volume 415.197
_diffrn_ambient_pressure 2.5e+06
_exptl_crystal_density_diffrn 3.224
_cod_original_formula_sum '(Mg1.54 Sc.23) Li.23 Si2 O6'
_cod_database_code 9002033

loop_
_symmetry_equiv_pos_as_xyz
x,y,z
x,-y,1/2+z
1/2+x,1/2+y,1/2-z
1/2+x,1/2-y,-z

loop_
_atom_site_label
_atom_site_fract_x
_atom_site_fract_y
_atom_site_fract_z
_atom_site_occupancy
_atom_site_U_iso_or_equiv
Mg1 0.00000 0.09900 0.71900 0.77000 0.00684
Sc1 0.00000 0.09900 0.71900 0.23000 0.00684
Mg2 0.00610 0.26300 0.21830 0.77000 0.00899
Li2 0.00610 0.26300 0.21830 0.23000 0.00899
SiA 0.70190 0.91110 0.87000 1.00000 0.00494
SiB 0.29870 0.08760 0.07020 1.00000 0.00545
O1A 0.88010 0.91000 0.88150 1.00000 0.00646
O1B 0.12380 0.08640 0.05910 1.00000 0.00595
O2A 0.62270 0.75850 0.95780 1.00000 0.00798
O2B 0.37560 0.24680 0.10150 1.00000 0.00975
O3A 0.64630 0.95760 0.57880 1.00000 0.01013
O3B 0.35810 0.96590 0.28020 1.00000 0.00405

_database_code_amcsd 0002095
